data_7052399
loop_
_publ_author_name
'Fr\'ed\'eric Th\'ebault'
'Alexander J. Blake'
'Claire Wilson'
'Neil R. Champness'
'Martin Schr\"oder'

_publ_section_title
;
 Synthesis of pyridazinyl ligands for multimetallic complexes
;
_journal_issue 10
_journal_name_full 'New Journal of Chemistry'
_journal_page_first 1498
_journal_paper_doi 10.1039/b611561f
_journal_volume 30
_journal_year 2006
_chemical_formula_moiety 'C40 H40 Cu4 N14 O22, 1.20(C H Cl3)'
_chemical_formula_sum 'C41.2 H41.2 Cl3.6 Cu4 N14 O22'
_chemical_formula_weight 1467.46
_chemical_name_systematic
;
?
;
_space_group_IT_number 2
_symmetry_cell_setting triclinic
_symmetry_space_group_name_Hall '-P 1'
_symmetry_space_group_name_H-M 'P -1'
_atom_sites_solution_hydrogens geom
_atom_sites_solution_primary direct
_atom_sites_solution_secondary difmap
_audit_creation_method 'enCIFer editing of SHELXL97 CIF output'
_cell_angle_alpha 85.393(4)
_cell_angle_beta 81.475(4)
_cell_angle_gamma 84.808(4)
_cell_formula_units_Z 1
_cell_length_a 8.430(2)
_cell_length_b 10.588(3)
_cell_length_c 16.580(4)
_cell_measurement_reflns_used 3077
_cell_measurement_temperature 150(2)
_cell_measurement_theta_max 27.16
_cell_measurement_theta_min 2.92
_cell_volume 1454.2(6)
_computing_cell_refinement 'Bruker SAINT version 7.12a (Bruker, 2005)'
_computing_data_collection 'Bruker APEX2 version 1.0-27 (Bruker, 2005)'
_computing_data_reduction 'Bruker SAINT'
_computing_publication_material 'enCIFer (Allen et al., 2004); PLATON (Spek, 2003)'
_computing_structure_refinement 'SHELXS97 (Sheldrick, 1998)'
_computing_structure_solution 'SHELXS97 (Sheldrick, 1990)'
_diffrn_ambient_temperature 150(2)
_diffrn_measured_fraction_theta_full 0.984
_diffrn_measured_fraction_theta_max 0.964
_diffrn_measurement_device_type 'Bruker APEXII CCD area detector'
_diffrn_measurement_method \w
_diffrn_radiation_monochromator 'silicon (111)'
_diffrn_radiation_source 'Daresbury SRS Station 9.8'
_diffrn_radiation_type synchrotron
_diffrn_radiation_wavelength 0.6906
_diffrn_reflns_av_R_equivalents 0.060
_diffrn_reflns_av_sigmaI/netI 0.107
_diffrn_reflns_limit_h_max 12
_diffrn_reflns_limit_h_min -11
_diffrn_reflns_limit_k_max 15
_diffrn_reflns_limit_k_min -15
_diffrn_reflns_limit_l_max 23
_diffrn_reflns_limit_l_min -23
_diffrn_reflns_number 16426
_diffrn_reflns_theta_full 27.50
_diffrn_reflns_theta_max 29.66
_diffrn_reflns_theta_min 2.30
_diffrn_standards_decay_% 0
_diffrn_standards_number 0
_exptl_absorpt_coefficient_mu 1.696
_exptl_absorpt_correction_T_max 1.000
_exptl_absorpt_correction_T_min 0.323
_exptl_absorpt_correction_type multi-scan
_exptl_absorpt_process_details '(SADABS; Sheldrick, 2004)'
_exptl_crystal_colour Green
_exptl_crystal_density_diffrn 1.676
_exptl_crystal_density_method 'not measured'
_exptl_crystal_description 'Thin plate'
_exptl_crystal_F_000 740
_exptl_crystal_size_max 0.23
_exptl_crystal_size_mid 0.05
_exptl_crystal_size_min 0.01
_refine_diff_density_max 1.74
_refine_diff_density_min -1.31
_refine_diff_density_rms 0.17
_refine_ls_extinction_method none
_refine_ls_goodness_of_fit_ref 1.006
_refine_ls_hydrogen_treatment constr
_refine_ls_matrix_type full
_refine_ls_number_parameters 400
_refine_ls_number_reflns 8643
_refine_ls_number_restraints 3
_refine_ls_restrained_S_all 1.008
_refine_ls_R_factor_all 0.158
_refine_ls_R_factor_gt 0.0842
_refine_ls_shift/su_max 0.001
_refine_ls_shift/su_mean 0.000
_refine_ls_structure_factor_coef Fsqd
_refine_ls_weighting_details 'calc w=1/[\s^2^(Fo^2^)+(0.1436P)^2^] where P=(Fo^2^+2Fc^2^)/3'
_refine_ls_weighting_scheme calc
_refine_ls_wR_factor_gt 0.214
_refine_ls_wR_factor_ref 0.261
_reflns_number_gt 4308
_reflns_number_total 8643
_reflns_threshold_expression I>2\s(I)
_cod_data_source_file b611561f.txt
_cod_data_source_block Compound_2
_cod_depositor_comments
;
The following automatic conversions were performed:
'_symmetry_cell_setting' value 'Triclinic' changed to 'triclinic'
according to '/home/saulius/struct/CIF-dictionaries/cif_core.dic'
dictionary named 'cif_core.dic' version 2.4.1 from 2010-06-29.

Automatic conversion script
Id: cif_fix_enum 1527 2010-12-29 10:47:43Z saulius 
;
_cod_original_cell_volume 1454.2(7)
_cod_database_code 7052399

loop_
_symmetry_equiv_pos_as_xyz
'x, y, z'
'-x, -y, -z'

loop_
_atom_site_label
_atom_site_type_symbol
_atom_site_fract_x
_atom_site_fract_y
_atom_site_fract_z
_atom_site_U_iso_or_equiv
_atom_site_adp_type
_atom_site_occupancy
_atom_site_symmetry_multiplicity
_atom_site_calc_flag
_atom_site_refinement_flags
_atom_site_disorder_assembly
_atom_site_disorder_group
Cu1 Cu -0.13827(8) 0.38367(7) 0.13486(4) 0.0386(2) Uani 1 1 d . . .
Cu2 Cu 0.01386(9) 0.43485(8) 0.30103(4) 0.0429(2) Uani 1 1 d . . .
Cl1 Cl 0.6231(6) 0.2879(4) 0.6202(3) 0.0932(13) Uani 0.60 1 d P . .
Cl2 Cl 0.5962(6) 0.1640(5) 0.7795(3) 0.0991(14) Uani 0.60 1 d P . .
Cl3 Cl 0.6220(7) 0.0194(5) 0.6392(4) 0.1217(19) Uani 0.60 1 d P . .
O1 O -0.5824(6) 0.5156(6) 0.1175(4) 0.0717(16) Uani 1 1 d . . .
O2 O -0.3716(5) 0.3937(4) 0.1301(3) 0.0485(11) Uani 1 1 d . . .
O3 O -0.3534(7) 0.5758(5) 0.0600(3) 0.0657(14) Uani 1 1 d . . .
O4 O -0.1960(6) 0.1911(5) 0.2069(3) 0.0536(11) Uani 1 1 d . A .
O5A O -0.0700(13) 0.0551(10) 0.1182(6) 0.042(2) Uiso 0.40 1 d PD A 1
O5B O -0.0215(13) 0.0548(11) 0.1543(9) 0.052(3) Uiso 0.40 1 d PD A 2
O5C O -0.015(2) 0.048(2) 0.2003(17) 0.056(6) Uiso 0.20 1 d PD A 3
O6 O -0.2765(9) 0.0162(7) 0.1864(6) 0.113(3) Uani 1 1 d . A .
O7 O -0.0544(12) 0.7310(6) 0.4245(4) 0.112(3) Uani 1 1 d . . .
O8 O 0.0550(9) 0.6720(6) 0.3058(4) 0.0835(19) Uani 1 1 d . . .
O9 O -0.0808(6) 0.5428(5) 0.3903(3) 0.0546(12) Uani 1 1 d . . .
O10 O -0.1517(5) 0.4682(4) 0.2331(3) 0.0440(10) Uani 1 1 d . . .
O11 O -0.1027(6) 0.2546(5) 0.3540(3) 0.0568(12) Uani 1 1 d . . .
H11' H -0.1289 0.2317 0.3108 0.085 Uiso 1 1 calc R . .
N1 N -0.0635(6) 0.3215(5) 0.0255(3) 0.0429(11) Uani 1 1 d . . .
N2 N 0.0936(6) 0.3309(5) 0.1429(3) 0.0371(10) Uani 1 1 d . . .
N3 N 0.1495(6) 0.3453(5) 0.2095(3) 0.0404(11) Uani 1 1 d . . .
N4 N 0.2157(6) 0.3864(5) 0.3504(3) 0.0461(12) Uani 1 1 d . . .
N5 N -0.4380(7) 0.4987(5) 0.1008(3) 0.0484(13) Uani 1 1 d . . .
N6 N -0.1607(9) 0.0883(6) 0.1812(4) 0.0660(17) Uani 1 1 d D . .
N7 N -0.0267(10) 0.6532(6) 0.3724(4) 0.0663(18) Uani 1 1 d . . .
C1 C -0.1498(8) 0.3393(6) -0.0370(4) 0.0462(14) Uani 1 1 d . . .
H1 H -0.2541 0.3825 -0.0283 0.055 Uiso 1 1 calc R . .
C2 C -0.0935(8) 0.2978(6) -0.1125(4) 0.0489(15) Uani 1 1 d . . .
H2 H -0.1576 0.3117 -0.1554 0.059 Uiso 1 1 calc R . .
C3 C 0.0590(8) 0.2349(7) -0.1257(4) 0.0490(15) Uani 1 1 d . . .
H3 H 0.1001 0.2042 -0.1776 0.059 Uiso 1 1 calc R . .
C4 C 0.1505(7) 0.2175(6) -0.0622(4) 0.0442(14) Uani 1 1 d . . .
H4 H 0.2557 0.1760 -0.0702 0.053 Uiso 1 1 calc R . .
C5 C 0.0861(7) 0.2616(5) 0.0131(3) 0.0369(12) Uani 1 1 d . . .
C6 C 0.1714(7) 0.2566(5) 0.0859(3) 0.0366(12) Uani 1 1 d . . .
C7 C 0.3186(7) 0.1886(6) 0.0992(4) 0.0391(12) Uani 1 1 d . . .
C8 C 0.3791(7) 0.2111(6) 0.1686(4) 0.0401(13) Uani 1 1 d . . .
H8 H 0.4816 0.1728 0.1783 0.048 Uiso 1 1 calc R . .
C9 C 0.2895(7) 0.2904(6) 0.2249(4) 0.0403(13) Uani 1 1 d . . .
C10 C 0.3344(7) 0.3188(6) 0.3034(4) 0.0436(14) Uani 1 1 d . . .
C11 C 0.4775(8) 0.2816(8) 0.3290(4) 0.0560(18) Uani 1 1 d . . .
H11 H 0.5592 0.2351 0.2950 0.067 Uiso 1 1 calc R . .
C12 C 0.5033(9) 0.3124(8) 0.4058(4) 0.0604(19) Uani 1 1 d . . .
H12 H 0.6039 0.2894 0.4245 0.073 Uiso 1 1 calc R . .
C13 C 0.3811(9) 0.3765(8) 0.4538(4) 0.0601(19) Uani 1 1 d . . .
H13 H 0.3942 0.3947 0.5075 0.072 Uiso 1 1 calc R . .
C14 C 0.2400(8) 0.4142(7) 0.4241(4) 0.0505(16) Uani 1 1 d . . .
H14 H 0.1572 0.4614 0.4571 0.061 Uiso 1 1 calc R . .
C15 C 0.4087(6) 0.0928(5) 0.0453(3) 0.0356(12) Uani 1 1 d . . .
C16 C 0.3383(7) -0.0124(6) 0.0283(4) 0.0427(13) Uani 1 1 d . . .
H16 H 0.2277 -0.0216 0.0473 0.051 Uiso 1 1 calc R . .
C17 C 0.5705(7) 0.1048(6) 0.0169(4) 0.0419(13) Uani 1 1 d . . .
H17 H 0.6193 0.1775 0.0285 0.050 Uiso 1 1 calc R . .
C18 C -0.2915(9) 0.5492(7) 0.2599(5) 0.0565(18) Uani 1 1 d . . .
H18A H -0.3646 0.5567 0.2187 0.085 Uiso 1 1 calc R . .
H18B H -0.2595 0.6335 0.2678 0.085 Uiso 1 1 calc R . .
H18C H -0.3464 0.5129 0.3117 0.085 Uiso 1 1 calc R . .
C19 C -0.0419(15) 0.1497(10) 0.3982(8) 0.097(3) Uani 1 1 d . . .
H19A H -0.0192 0.1774 0.4507 0.117 Uiso 1 1 calc R . .
H19B H 0.0618 0.1176 0.3676 0.117 Uiso 1 1 calc R . .
C20 C -0.1447(18) 0.0458(11) 0.4157(9) 0.129(5) Uani 1 1 d . . .
H20A H -0.0912 -0.0237 0.4470 0.194 Uiso 1 1 calc R . .
H20B H -0.1658 0.0154 0.3643 0.194 Uiso 1 1 calc R . .
H20C H -0.2466 0.0752 0.4478 0.194 Uiso 1 1 calc R . .
C21 C 0.674(2) 0.1484(12) 0.6773(9) 0.073(4) Uani 0.60 1 d P . .
H21 H 0.7937 0.1401 0.6738 0.087 Uiso 0.60 1 calc PR . .

loop_
_atom_site_aniso_label
_atom_site_aniso_U_11
_atom_site_aniso_U_22
_atom_site_aniso_U_33
_atom_site_aniso_U_23
_atom_site_aniso_U_13
_atom_site_aniso_U_12
Cu1 0.0281(3) 0.0409(4) 0.0438(4) -0.0094(3) 0.0025(3) 0.0071(3)
Cu2 0.0331(4) 0.0502(5) 0.0426(4) -0.0160(3) 0.0052(3) 0.0067(3)
Cl1 0.088(3) 0.096(3) 0.093(3) 0.007(2) -0.023(2) 0.010(2)
Cl2 0.086(3) 0.137(4) 0.075(3) 0.003(2) -0.015(2) -0.019(3)
Cl3 0.098(4) 0.094(3) 0.177(5) -0.045(3) -0.008(4) -0.014(3)
O1 0.033(3) 0.081(4) 0.095(4) 0.001(3) -0.006(2) 0.019(3)
O2 0.028(2) 0.048(3) 0.064(3) -0.001(2) 0.0022(18) 0.0081(18)
O3 0.070(4) 0.049(3) 0.071(3) -0.005(2) 0.014(3) -0.006(3)
O4 0.047(3) 0.047(3) 0.061(3) -0.010(2) 0.008(2) 0.005(2)
O6 0.068(5) 0.085(5) 0.188(8) -0.044(5) -0.012(5) 0.000(4)
O7 0.175(9) 0.069(4) 0.088(5) -0.042(4) 0.028(5) -0.021(5)
O8 0.114(6) 0.074(4) 0.058(3) -0.010(3) 0.014(3) -0.022(4)
O9 0.057(3) 0.056(3) 0.047(2) -0.016(2) 0.005(2) 0.010(2)
O10 0.034(2) 0.048(2) 0.047(2) -0.0152(18) 0.0033(17) 0.0134(18)
O11 0.054(3) 0.058(3) 0.056(3) -0.003(2) -0.003(2) -0.001(2)
N1 0.034(3) 0.039(3) 0.054(3) -0.008(2) -0.001(2) 0.004(2)
N2 0.028(2) 0.042(3) 0.039(2) -0.012(2) 0.0072(18) 0.0008(19)
N3 0.030(2) 0.045(3) 0.044(3) -0.011(2) 0.0036(19) 0.004(2)
N4 0.039(3) 0.055(3) 0.042(3) -0.019(2) 0.009(2) 0.003(2)
N5 0.040(3) 0.052(3) 0.051(3) -0.008(2) -0.006(2) 0.010(3)
N6 0.075(5) 0.053(4) 0.067(4) -0.010(3) 0.004(3) -0.004(4)
N7 0.088(5) 0.056(4) 0.051(4) -0.010(3) 0.003(3) 0.000(4)
C1 0.040(3) 0.044(3) 0.052(4) -0.003(3) -0.002(3) 0.006(3)
C2 0.049(4) 0.049(4) 0.047(3) -0.005(3) -0.005(3) 0.003(3)
C3 0.050(4) 0.054(4) 0.039(3) -0.005(3) 0.002(3) 0.003(3)
C4 0.035(3) 0.049(4) 0.045(3) -0.015(3) 0.004(2) 0.006(3)
C5 0.033(3) 0.034(3) 0.041(3) -0.005(2) 0.004(2) 0.000(2)
C6 0.028(3) 0.037(3) 0.042(3) -0.011(2) 0.006(2) 0.002(2)
C7 0.028(3) 0.039(3) 0.047(3) -0.012(2) 0.007(2) 0.002(2)
C8 0.027(3) 0.045(3) 0.045(3) -0.012(3) 0.004(2) 0.002(2)
C9 0.030(3) 0.043(3) 0.045(3) -0.013(2) 0.006(2) 0.001(2)
C10 0.033(3) 0.053(4) 0.043(3) -0.014(3) 0.007(2) -0.002(3)
C11 0.036(3) 0.079(5) 0.052(4) -0.022(3) 0.002(3) 0.006(3)
C12 0.040(4) 0.089(6) 0.054(4) -0.019(4) -0.011(3) 0.005(4)
C13 0.051(4) 0.086(6) 0.046(4) -0.024(4) -0.004(3) -0.005(4)
C14 0.041(3) 0.065(4) 0.042(3) -0.015(3) 0.002(3) 0.007(3)
C15 0.025(2) 0.041(3) 0.038(3) -0.011(2) 0.0054(19) 0.004(2)
C16 0.027(3) 0.043(3) 0.054(3) -0.014(3) 0.010(2) -0.001(2)
C17 0.029(3) 0.043(3) 0.050(3) -0.015(3) 0.009(2) -0.003(2)
C18 0.045(4) 0.059(4) 0.063(4) -0.023(3) -0.003(3) 0.017(3)
C19 0.095(8) 0.082(7) 0.119(9) 0.008(6) -0.042(7) 0.002(6)
C20 0.143(13) 0.072(7) 0.169(13) 0.041(8) -0.036(11) -0.014(8)
C21 0.080(10) 0.050(7) 0.091(10) -0.014(7) -0.020(8) 0.003(7)

loop_
_atom_type_symbol
_atom_type_description
_atom_type_scat_dispersion_real
_atom_type_scat_dispersion_imag
_atom_type_scat_source
C C 0.0033 0.0016 'International Tables Vol C Tables 4.2.6.8 and 6.1.1.4'
H H 0.0000 0.0000 'International Tables Vol C Tables 4.2.6.8 and 6.1.1.4'
N N 0.0061 0.0033 'International Tables Vol C Tables 4.2.6.8 and 6.1.1.4'
O O 0.0106 0.0060 'International Tables Vol C Tables 4.2.6.8 and 6.1.1.4'
Cu Cu 0.3201 1.2651 'International Tables Vol C Tables 4.2.6.8 and 6.1.1.4'
Cl Cl 0.1484 0.1585 'International Tables Vol C Tables 4.2.6.8 and 6.1.1.4'

loop_
_geom_angle_atom_site_label_1
_geom_angle_atom_site_label_2
_geom_angle_atom_site_label_3
_geom_angle
_geom_angle_site_symmetry_1
_geom_angle_site_symmetry_3
_geom_angle_publ_flag
O10 Cu1 O2 96.66(18) . . ?
O10 Cu1 N1 162.7(2) . . ?
O2 Cu1 N1 97.9(2) . . ?
O10 Cu1 N2 89.01(18) . . ?
O2 Cu1 N2 166.98(19) . . ?
N1 Cu1 N2 78.8(2) . . ?
O10 Cu1 O4 92.07(19) . . ?
O2 Cu1 O4 81.43(18) . . ?
N1 Cu1 O4 99.28(19) . . ?
N2 Cu1 O4 86.67(19) . . ?
O10 Cu2 O9 98.46(19) . . ?
O10 Cu2 N4 167.68(18) . . ?
O9 Cu2 N4 93.3(2) . . ?
O10 Cu2 N3 88.49(18) . . ?
O9 Cu2 N3 168.3(2) . . ?
N4 Cu2 N3 79.3(2) . . ?
O10 Cu2 O11 88.71(19) . . ?
O9 Cu2 O11 96.7(2) . . ?
N4 Cu2 O11 93.6(2) . . ?
N3 Cu2 O11 92.8(2) . . ?
N5 O2 Cu1 117.9(4) . . ?
N6 O4 Cu1 125.1(5) . . ?
N7 O9 Cu2 107.0(4) . . ?
C18 O10 Cu1 120.3(4) . . ?
C18 O10 Cu2 119.3(4) . . ?
Cu1 O10 Cu2 120.2(2) . . ?
C19 O11 Cu2 130.3(6) . . ?
C19 O11 H11' 109.5 . . ?
Cu2 O11 H11' 98.4 . . ?
C1 N1 C5 119.1(5) . . ?
C1 N1 Cu1 123.8(4) . . ?
C5 N1 Cu1 117.1(4) . . ?
N3 N2 C6 122.2(5) . . ?
N3 N2 Cu1 119.4(3) . . ?
C6 N2 Cu1 116.6(4) . . ?
N2 N3 C9 122.2(5) . . ?
N2 N3 Cu2 120.9(4) . . ?
C9 N3 Cu2 116.5(4) . . ?
C14 N4 C10 119.0(6) . . ?
C14 N4 Cu2 125.2(4) . . ?
C10 N4 Cu2 115.7(4) . . ?
O1 N5 O3 124.0(6) . . ?
O1 N5 O2 116.5(6) . . ?
O3 N5 O2 119.5(6) . . ?
O4 N6 O5B 121.1(9) . . ?
O4 N6 O5A 130.7(8) . . ?
O4 N6 O6 115.6(7) . . ?
O5B N6 O6 123.3(9) . . ?
O5A N6 O6 103.3(8) . . ?
O4 N6 O5C 107.7(13) . . ?
O6 N6 O5C 123.3(12) . . ?
O8 N7 O7 124.0(8) . . ?
O8 N7 O9 118.0(6) . . ?
O7 N7 O9 118.0(7) . . ?
N1 C1 C2 122.5(6) . . ?
N1 C1 H1 118.7 . . ?
C2 C1 H1 118.7 . . ?
C1 C2 C3 119.0(6) . . ?
C1 C2 H2 120.5 . . ?
C3 C2 H2 120.5 . . ?
C4 C3 C2 119.2(6) . . ?
C4 C3 H3 120.4 . . ?
C2 C3 H3 120.4 . . ?
C5 C4 C3 119.0(6) . . ?
C5 C4 H4 120.5 . . ?
C3 C4 H4 120.5 . . ?
N1 C5 C4 121.2(6) . . ?
N1 C5 C6 113.0(5) . . ?
C4 C5 C6 125.6(5) . . ?
N2 C6 C7 119.5(5) . . ?
N2 C6 C5 111.7(5) . . ?
C7 C6 C5 128.8(5) . . ?
C8 C7 C6 116.8(5) . . ?
C8 C7 C15 118.1(5) . . ?
C6 C7 C15 125.0(5) . . ?
C7 C8 C9 119.7(5) . . ?
C7 C8 H8 120.2 . . ?
C9 C8 H8 120.2 . . ?
N3 C9 C8 119.4(6) . . ?
N3 C9 C10 114.6(5) . . ?
C8 C9 C10 126.0(5) . . ?
C11 C10 N4 121.7(6) . . ?
C11 C10 C9 124.9(6) . . ?
N4 C10 C9 113.4(5) . . ?
C10 C11 C12 119.1(6) . . ?
C10 C11 H11 120.5 . . ?
C12 C11 H11 120.5 . . ?
C13 C12 C11 118.7(6) . . ?
C13 C12 H12 120.6 . . ?
C11 C12 H12 120.6 . . ?
C12 C13 C14 119.7(6) . . ?
C12 C13 H13 120.2 . . ?
C14 C13 H13 120.2 . . ?
N4 C14 C13 121.7(6) . . ?
N4 C14 H14 119.2 . . ?
C13 C14 H14 119.2 . . ?
C16 C15 C17 119.5(5) . . ?
C16 C15 C7 121.2(5) . . ?
C17 C15 C7 119.2(5) . . ?
C15 C16 C17 119.6(5) . 2_655 ?
C15 C16 H16 120.2 . . ?
C17 C16 H16 120.2 2_655 . ?
C16 C17 C15 120.9(6) 2_655 . ?
C16 C17 H17 119.5 2_655 . ?
C15 C17 H17 119.5 . . ?
O10 C18 H18A 109.5 . . ?
O10 C18 H18B 109.5 . . ?
H18A C18 H18B 109.5 . . ?
O10 C18 H18C 109.5 . . ?
H18A C18 H18C 109.5 . . ?
H18B C18 H18C 109.5 . . ?
O11 C19 C20 115.6(9) . . ?
O11 C19 H19A 108.4 . . ?
C20 C19 H19A 108.4 . . ?
O11 C19 H19B 108.4 . . ?
C20 C19 H19B 108.4 . . ?
H19A C19 H19B 107.4 . . ?
C19 C20 H20A 109.5 . . ?
C19 C20 H20B 109.5 . . ?
H20A C20 H20B 109.5 . . ?
C19 C20 H20C 109.5 . . ?
H20A C20 H20C 109.5 . . ?
H20B C20 H20C 109.5 . . ?
Cl3 C21 Cl2 113.9(10) . . ?
Cl3 C21 Cl1 112.4(9) . . ?
Cl2 C21 Cl1 109.3(8) . . ?
Cl3 C21 H21 106.9 . . ?
Cl2 C21 H21 106.9 . . ?
Cl1 C21 H21 106.9 . . ?

loop_
_geom_bond_atom_site_label_1
_geom_bond_atom_site_label_2
_geom_bond_distance
_geom_bond_site_symmetry_2
_geom_bond_publ_flag
Cu1 N1 1.975(5) . ?
Cu1 N2 2.004(5) . ?
Cu1 O2 1.973(4) . ?
Cu1 O4 2.332(5) . ?
Cu1 O10 1.904(4) . ?
Cu2 N3 2.008(5) . ?
Cu2 N4 2.005(6) . ?
Cu2 O9 1.972(4) . ?
Cu2 O10 1.912(4) . ?
Cu2 O11 2.279(5) . ?
Cl1 C21 1.743(14) . ?
Cl2 C21 1.739(16) . ?
Cl3 C21 1.669(15) . ?
O1 N5 1.208(7) . ?
O2 N5 1.291(7) . ?
O3 N5 1.227(8) . ?
O4 N6 1.198(8) . ?
O5A N6 1.254(11) . ?
O5B N6 1.223(12) . ?
O5C N6 1.336(16) . ?
O6 N6 1.281(10) . ?
O7 N7 1.224(9) . ?
O8 N7 1.224(8) . ?
O9 N7 1.290(8) . ?
O10 C18 1.431(7) . ?
O11 C19 1.382(10) . ?
O11 H11' 0.8400 . ?
N1 C1 1.344(8) . ?
N1 C5 1.355(7) . ?
N2 N3 1.288(7) . ?
N2 C6 1.336(7) . ?
N3 C9 1.318(7) . ?
N4 C14 1.328(8) . ?
N4 C10 1.360(7) . ?
C1 C2 1.363(9) . ?
C1 H1 0.9500 . ?
C2 C3 1.390(9) . ?
C2 H2 0.9500 . ?
C3 C4 1.386(9) . ?
C3 H3 0.9500 . ?
C4 C5 1.384(8) . ?
C4 H4 0.9500 . ?
C5 C6 1.489(8) . ?
C6 C7 1.414(8) . ?
C7 C8 1.371(8) . ?
C7 C15 1.487(7) . ?
C8 C9 1.397(8) . ?
C8 H8 0.9500 . ?
C9 C10 1.469(9) . ?
C10 C11 1.352(9) . ?
C11 C12 1.392(10) . ?
C11 H11 0.9500 . ?
C12 C13 1.369(10) . ?
C12 H12 0.9500 . ?
C13 C14 1.369(10) . ?
C13 H13 0.9500 . ?
C14 H14 0.9500 . ?
C15 C16 1.375(8) . ?
C15 C17 1.389(8) . ?
C16 C17 1.386(8) 2_655 ?
C16 H16 0.9500 . ?
C17 H17 0.9500 . ?
C18 H18A 0.9800 . ?
C18 H18B 0.9800 . ?
C18 H18C 0.9800 . ?
C19 C20 1.447(15) . ?
C19 H19A 0.9900 . ?
C19 H19B 0.9900 . ?
C20 H20A 0.9800 . ?
C20 H20B 0.9800 . ?
C20 H20C 0.9800 . ?
C21 H21 1.0000 . ?
